data_4133821
loop_
_publ_author_name
'Sindt, Ammon J.'
'DeHaven, Baillie A.'
'Goodlett, Dustin W.'
'Hartel, Johannes O.'
'Ayare, Pooja J.'
'Du, Yong'
'Smith, Mark D.'
'Mehta, Anil K.'
'Brugh, Alexander M.'
'Forbes, Malcolm D. E.'
'Bowers, Clifford R.'
'Vannucci, Aaron K.'
'Shimizu, Linda S.'

_publ_section_title
;
 Guest Inclusion Modulates Concentration and Persistence of Photogenerated
 Radicals in Assembled Triphenylamine Macrocycles.
;
_journal_name_full 'Journal of the American Chemical Society'
_journal_paper_doi 10.1021/jacs.9b11518
_journal_year 2019
_chemical_formula_moiety 'C54 H60 N8 O2, 4(C H Cl3)'
_chemical_formula_sum 'C58 H64 Cl12 N8 O2'
_chemical_formula_weight 1330.57
_space_group_crystal_system triclinic
_space_group_IT_number 2
_space_group_name_Hall '-P 1'
_space_group_name_H-M_alt 'P -1'
_atom_sites_solution_hydrogens geom
_atom_sites_solution_primary dual
_audit_creation_date 2018-01-26
_audit_creation_method
;
Olex2 1.2
(compiled 2017.08.10 svn.r3458 for OlexSys, GUI svn.r5381)
;
_cell_angle_alpha 76.855(2)
_cell_angle_beta 83.018(2)
_cell_angle_gamma 79.682(2)
_cell_formula_units_Z 1
_cell_length_a 10.0428(5)
_cell_length_b 12.0048(7)
_cell_length_c 13.6585(8)
_cell_measurement_reflns_used 9923
_cell_measurement_temperature 100(2)
_cell_measurement_theta_max 28.27
_cell_measurement_theta_min 2.47
_cell_volume 1571.99(15)
_computing_cell_refinement 'SAINT v8.37A (Bruker, 2015)'
_computing_data_collection 'Bruker APEX3 v2016.5-0 (Bruker, 2016)'
_computing_data_reduction 'SAINT v8.37A (Bruker, 2015)'
_computing_molecular_graphics 'Olex2 (Dolomanov et al., 2009)'
_computing_publication_material 'Olex2 (Dolomanov et al., 2009)'
_computing_structure_refinement 'XL (Sheldrick, 2008)'
_computing_structure_solution 'XT (Sheldrick, 2015)'
_diffrn_ambient_temperature 100(2)
_diffrn_detector 'Bruker PHOTON-100 area detector'
_diffrn_detector_area_resol_mean 10.4
_diffrn_detector_type 'CMOS area detector'
_diffrn_measured_fraction_theta_full 0.995
_diffrn_measured_fraction_theta_max 0.995
_diffrn_measurement_device 'three-circle diffractometer'
_diffrn_measurement_device_type 'Bruker D8 QUEST'
_diffrn_measurement_method '\w and \f scans'
_diffrn_radiation_monochromator 'mirror optics'
_diffrn_radiation_probe x-ray
_diffrn_radiation_type MoK\a
_diffrn_radiation_wavelength 0.71073
_diffrn_reflns_av_R_equivalents 0.0366
_diffrn_reflns_av_unetI/netI 0.0250
_diffrn_reflns_Laue_measured_fraction_full 0.995
_diffrn_reflns_Laue_measured_fraction_max 0.995
_diffrn_reflns_limit_h_max 13
_diffrn_reflns_limit_h_min -13
_diffrn_reflns_limit_k_max 15
_diffrn_reflns_limit_k_min -15
_diffrn_reflns_limit_l_max 18
_diffrn_reflns_limit_l_min -18
_diffrn_reflns_number 61229
_diffrn_reflns_point_group_measured_fraction_full 0.995
_diffrn_reflns_point_group_measured_fraction_max 0.995
_diffrn_reflns_theta_full 28.315
_diffrn_reflns_theta_max 28.315
_diffrn_reflns_theta_min 2.471
_diffrn_source 'microfocus sealed X-ray tube'
_diffrn_source_type 'Incoatec I\ms'
_diffrn_standards_number 0
_exptl_absorpt_coefficient_mu 0.577
_exptl_absorpt_correction_T_max 0.7457
_exptl_absorpt_correction_T_min 0.6813
_exptl_absorpt_correction_type multi-scan
_exptl_absorpt_process_details
;
SADABS-2016/2 (Bruker,2016/2) was used for absorption correction.
wR2(int) was 0.1202 before and 0.0537 after correction.
The Ratio of minimum to maximum transmission is 0.9136.
The \l/2 correction factor is Not present.
;
_exptl_crystal_colour colourless
_exptl_crystal_colour_primary colourless
_exptl_crystal_density_diffrn 1.406
_exptl_crystal_description block
_exptl_crystal_F_000 688
_exptl_crystal_size_max 0.52
_exptl_crystal_size_mid 0.46
_exptl_crystal_size_min 0.36
_refine_diff_density_max 1.064
_refine_diff_density_min -0.677
_refine_diff_density_rms 0.078
_refine_ls_extinction_method none
_refine_ls_goodness_of_fit_ref 1.033
_refine_ls_hydrogen_treatment constr
_refine_ls_matrix_type full
_refine_ls_number_parameters 389
_refine_ls_number_reflns 7782
_refine_ls_number_restraints 15
_refine_ls_restrained_S_all 1.047
_refine_ls_R_factor_all 0.0613
_refine_ls_R_factor_gt 0.0460
_refine_ls_shift/su_max 0.001
_refine_ls_shift/su_mean 0.000
_refine_ls_structure_factor_coef Fsqd
_refine_ls_weighting_details 'w=1/[\s^2^(Fo^2^)+(0.0615P)^2^+2.3184P] where P=(Fo^2^+2Fc^2^)/3'
_refine_ls_weighting_scheme calc
_refine_ls_wR_factor_gt 0.1227
_refine_ls_wR_factor_ref 0.1319
_reflns_Friedel_coverage 0.000
_reflns_number_gt 6284
_reflns_number_total 7782
_reflns_threshold_expression 'I > 2\s(I)'
_cod_data_source_file ja9b11518_si_007.cif
_cod_data_source_block nph3pmc
_cod_database_code 4133821
_shelx_shelxl_version_number 2018/1
_shelx_space_group_comment
;
The symmetry employed for this shelxl refinement is uniquely defined
by the following loop, which should always be used as a source of
symmetry information in preference to the above space-group names.
They are only intended as comments.
;
_shelx_estimated_absorpt_t_max 0.819
_shelx_estimated_absorpt_t_min 0.754
_olex2_refinement_description
;
1. Fixed Uiso
 At 1.2 times of:
  All C(H) groups, All C(H,H) groups
 At 1.5 times of:
  All C(H,H,H) groups
2. Shared sites
{C24A, C24B}
3. Restrained distances
 C27A-C24A \\sim C27B-C24B \\sim C25A-C24A \\sim C25B-C24B \\sim C26A-C24A
\\sim C26B-C24B
 with sigma of 0.005
4. Uiso/Uaniso restraints and constraints
Uanis(C24A) = Uanis(C24B)
Uanis(C26B) = Uanis(C26A)
5. Others
 Sof(C24B)=Sof(C25B)=Sof(H25D)=Sof(H25E)=Sof(H25F)=Sof(C26B)=Sof(H26D)=
 Sof(H26E)=Sof(H26F)=Sof(C27B)=Sof(H27D)=Sof(H27E)=Sof(H27F)=1-FVAR(1)
 Sof(C24A)=Sof(C25A)=Sof(H25A)=Sof(H25B)=Sof(H25C)=Sof(C26A)=Sof(H26A)=
 Sof(H26B)=Sof(H26C)=Sof(C27A)=Sof(H27A)=Sof(H27B)=Sof(H27C)=FVAR(1)
6.a Ternary CH refined with riding coordinates:
 C28(H28), C29(H29)
6.b Secondary CH2 refined with riding coordinates:
 C2(H2A,H2B), C3(H3A,H3B), C4(H4A,H4B), C23(H23A,H23B)
6.c Aromatic/amide H refined with riding coordinates:
 C6(H6), C7(H7), C9(H9), C10(H10), C12(H12), C13(H13), C14(H14), C15(H15),
 C16(H16), C18(H18), C19(H19), C21(H21), C22(H22)
6.d Idealised Me refined as rotating group:
 C25A(H25A,H25B,H25C), C26A(H26A,H26B,H26C), C27A(H27A,H27B,H27C), C25B(H25D,
 H25E,H25F), C26B(H26D,H26E,H26F), C27B(H27D,H27E,H27F)
;
_olex2_submission_special_instructions 'No special instructions were received'

loop_
_space_group_symop_operation_xyz
'x, y, z'
'-x, -y, -z'

loop_
_atom_site_label
_atom_site_type_symbol
_atom_site_fract_x
_atom_site_fract_y
_atom_site_fract_z
_atom_site_U_iso_or_equiv
_atom_site_adp_type
_atom_site_occupancy
_atom_site_site_symmetry_order
_atom_site_calc_flag
_atom_site_refinement_flags_posn
_atom_site_refinement_flags_occupancy
_atom_site_disorder_assembly
_atom_site_disorder_group
O1 O 0.41682(16) 0.87605(13) 0.26832(12) 0.0200(3) Uani 1 1 d . . . .
N1 N 0.20623(18) 0.82413(16) 0.29511(13) 0.0162(4) Uani 1 1 d . . . .
N2 N 0.35776(18) 0.76986(16) 0.16670(13) 0.0169(4) Uani 1 1 d . . . .
N3 N 0.15939(19) 0.67351(17) 0.21816(14) 0.0198(4) Uani 1 1 d . . . .
N4 N 0.83344(19) 0.33629(16) 0.21771(13) 0.0176(4) Uani 1 1 d . . . .
C1 C 0.3311(2) 0.82672(17) 0.24398(15) 0.0151(4) Uani 1 1 d . . . .
C2 C 0.1034(2) 0.7706(2) 0.26259(17) 0.0207(4) Uani 1 1 d . . . .
H2A H 0.040161 0.745164 0.321649 0.025 Uiso 1 1 calc R . . .
H2B H 0.050161 0.829656 0.213015 0.025 Uiso 1 1 calc R . . .
C3 C 0.2573(2) 0.7100(2) 0.13734(17) 0.0230(5) Uani 1 1 d . . . .
H3A H 0.209127 0.762739 0.081311 0.028 Uiso 1 1 calc R . . .
H3B H 0.305914 0.641413 0.112102 0.028 Uiso 1 1 calc R . . .
C4 C 0.4867(2) 0.77126(19) 0.10454(16) 0.0194(4) Uani 1 1 d . . . .
H4A H 0.530405 0.835146 0.114303 0.023 Uiso 1 1 calc R . . .
H4B H 0.469114 0.786322 0.032566 0.023 Uiso 1 1 calc R . . .
C5 C 0.5823(2) 0.65820(18) 0.13039(16) 0.0166(4) Uani 1 1 d . . . .
C6 C 0.6102(2) 0.57932(19) 0.06780(15) 0.0171(4) Uani 1 1 d . . . .
H6 H 0.572371 0.598064 0.004530 0.021 Uiso 1 1 calc R . . .
C7 C 0.6925(2) 0.47342(19) 0.09600(16) 0.0176(4) Uani 1 1 d . . . .
H7 H 0.709101 0.420231 0.052310 0.021 Uiso 1 1 calc R . . .
C8 C 0.7511(2) 0.44417(18) 0.18772(15) 0.0154(4) Uani 1 1 d . . . .
C9 C 0.7257(2) 0.52481(19) 0.24987(16) 0.0184(4) Uani 1 1 d . . . .
H9 H 0.766800 0.507945 0.311744 0.022 Uiso 1 1 calc R . . .
C10 C 0.6414(2) 0.62869(19) 0.22187(16) 0.0189(4) Uani 1 1 d . . . .
H10 H 0.623123 0.681396 0.266014 0.023 Uiso 1 1 calc R . . .
C11 C 0.9122(2) 0.27951(18) 0.14432(15) 0.0153(4) Uani 1 1 d . . . .
C12 C 0.9835(2) 0.3420(2) 0.06273(16) 0.0205(4) Uani 1 1 d . . . .
H12 H 0.980589 0.422799 0.056527 0.025 Uiso 1 1 calc R . . .
C13 C 1.0593(2) 0.2865(2) -0.01000(17) 0.0232(5) Uani 1 1 d . . . .
H13 H 1.106332 0.329678 -0.066384 0.028 Uiso 1 1 calc R . . .
C14 C 1.0658(2) 0.1690(2) 0.00018(17) 0.0248(5) Uani 1 1 d . . . .
H14 H 1.118061 0.130850 -0.048909 0.030 Uiso 1 1 calc R . . .
C15 C 0.9962(2) 0.1062(2) 0.08203(17) 0.0232(5) Uani 1 1 d . . . .
H15 H 1.002022 0.024877 0.089176 0.028 Uiso 1 1 calc R . . .
C16 C 0.9182(2) 0.16088(19) 0.15341(16) 0.0187(4) Uani 1 1 d . . . .
H16 H 0.868874 0.117634 0.208382 0.022 Uiso 1 1 calc R . . .
C17 C 0.8356(2) 0.28074(18) 0.32135(15) 0.0153(4) Uani 1 1 d . . . .
C18 C 0.9570(2) 0.22156(18) 0.35923(16) 0.0163(4) Uani 1 1 d . . . .
H18 H 1.038846 0.220433 0.316320 0.020 Uiso 1 1 calc R . . .
C19 C 0.9587(2) 0.16403(18) 0.45976(16) 0.0162(4) Uani 1 1 d . . . .
H19 H 1.041832 0.122582 0.484504 0.019 Uiso 1 1 calc R . . .
C20 C 0.8409(2) 0.16611(18) 0.52465(15) 0.0150(4) Uani 1 1 d . . . .
C21 C 0.7202(2) 0.22768(19) 0.48625(16) 0.0180(4) Uani 1 1 d . . . .
H21 H 0.638916 0.231330 0.529766 0.022 Uiso 1 1 calc R . . .
C22 C 0.7169(2) 0.28358(19) 0.38571(16) 0.0184(4) Uani 1 1 d . . . .
H22 H 0.633451 0.323909 0.360645 0.022 Uiso 1 1 calc R . . .
C23 C 0.8412(2) 0.10097(18) 0.63313(15) 0.0180(4) Uani 1 1 d . . . .
H23A H 0.782365 0.040630 0.643807 0.022 Uiso 1 1 calc R . . .
H23B H 0.934666 0.061590 0.646388 0.022 Uiso 1 1 calc R . . .
C24A C 0.1928(2) 0.5568(2) 0.28482(18) 0.0263(5) Uani 0.697(6) 1 d D P A 1
C25A C 0.3297(4) 0.5334(7) 0.3297(5) 0.0322(13) Uani 0.697(6) 1 d D P A 1
H25A H 0.402999 0.533295 0.275320 0.048 Uiso 0.697(6) 1 calc GR P A 1
H25B H 0.339342 0.457826 0.376450 0.048 Uiso 0.697(6) 1 calc GR P A 1
H25C H 0.334514 0.593970 0.365992 0.048 Uiso 0.697(6) 1 calc GR P A 1
C26A C 0.0807(4) 0.5457(4) 0.3741(3) 0.0372(9) Uani 0.697(6) 1 d D P A 1
H26A H 0.095367 0.591198 0.421889 0.056 Uiso 0.697(6) 1 calc GR P A 1
H26B H 0.084818 0.464182 0.408369 0.056 Uiso 0.697(6) 1 calc GR P A 1
H26C H -0.008666 0.574708 0.348295 0.056 Uiso 0.697(6) 1 calc GR P A 1
C27A C 0.1763(6) 0.4668(3) 0.2257(4) 0.0428(12) Uani 0.697(6) 1 d D P A 1
H27A H 0.086582 0.485926 0.199396 0.064 Uiso 0.697(6) 1 calc GR P A 1
H27B H 0.184865 0.389860 0.270402 0.064 Uiso 0.697(6) 1 calc GR P A 1
H27C H 0.246849 0.466815 0.169419 0.064 Uiso 0.697(6) 1 calc GR P A 1
C24B C 0.1928(2) 0.5568(2) 0.28482(18) 0.0263(5) Uani 0.303(6) 1 d D P A 2
C25B C 0.2960(11) 0.5532(14) 0.3600(9) 0.037(4) Uani 0.303(6) 1 d D P A 2
H25D H 0.375900 0.584759 0.323635 0.055 Uiso 0.303(6) 1 calc GR P A 2
H25E H 0.323507 0.472885 0.394839 0.055 Uiso 0.303(6) 1 calc GR P A 2
H25F H 0.254523 0.599613 0.409440 0.055 Uiso 0.303(6) 1 calc GR P A 2
C26B C 0.0641(7) 0.5095(9) 0.3317(8) 0.0372(9) Uani 0.303(6) 1 d D P A 2
H26D H 0.020764 0.551428 0.383881 0.056 Uiso 0.303(6) 1 calc GR P A 2
H26E H 0.086758 0.426942 0.362065 0.056 Uiso 0.303(6) 1 calc GR P A 2
H26F H 0.001610 0.519409 0.279469 0.056 Uiso 0.303(6) 1 calc GR P A 2
C27B C 0.2712(12) 0.4790(7) 0.2138(7) 0.042(3) Uani 0.303(6) 1 d D P A 2
H27D H 0.222414 0.490863 0.153475 0.063 Uiso 0.303(6) 1 calc GR P A 2
H27E H 0.278529 0.397640 0.249001 0.063 Uiso 0.303(6) 1 calc GR P A 2
H27F H 0.362376 0.499371 0.194111 0.063 Uiso 0.303(6) 1 calc GR P A 2
Cl1 Cl 0.29773(6) 1.17070(6) 0.14594(5) 0.03261(15) Uani 1 1 d . . . .
Cl2 Cl 0.55701(7) 1.22080(7) 0.18036(5) 0.03647(17) Uani 1 1 d . . . .
Cl3 Cl 0.36400(7) 1.15643(7) 0.34842(5) 0.03655(17) Uani 1 1 d . . . .
C28 C 0.4283(2) 1.1365(2) 0.22688(17) 0.0235(5) Uani 1 1 d . . . .
H28 H 0.468419 1.053144 0.231672 0.028 Uiso 1 1 calc R . . .
Cl4 Cl 0.74931(7) 0.89585(6) 0.23063(5) 0.03144(15) Uani 1 1 d . . . .
Cl5 Cl 0.74382(8) 0.74530(6) 0.43005(5) 0.03512(16) Uani 1 1 d . . . .
Cl6 Cl 0.70424(7) 0.99506(5) 0.40652(5) 0.03048(15) Uani 1 1 d . . . .
C29 C 0.6762(2) 0.8804(2) 0.35631(18) 0.0248(5) Uani 1 1 d . . . .
H29 H 0.576089 0.883531 0.356186 0.030 Uiso 1 1 calc R . . .

loop_
_atom_site_aniso_label
_atom_site_aniso_U_11
_atom_site_aniso_U_22
_atom_site_aniso_U_33
_atom_site_aniso_U_23
_atom_site_aniso_U_13
_atom_site_aniso_U_12
O1 0.0185(8) 0.0204(8) 0.0221(8) -0.0056(6) -0.0011(6) -0.0050(6)
N1 0.0166(9) 0.0187(9) 0.0143(8) -0.0066(7) 0.0004(6) -0.0024(7)
N2 0.0158(9) 0.0193(9) 0.0156(8) -0.0054(7) 0.0016(7) -0.0022(7)
N3 0.0195(9) 0.0222(10) 0.0193(9) -0.0069(7) -0.0023(7) -0.0037(7)
N4 0.0205(9) 0.0177(9) 0.0116(8) -0.0026(7) 0.0021(7) 0.0015(7)
C1 0.0172(10) 0.0129(9) 0.0131(9) -0.0005(7) -0.0020(7) 0.0007(7)
C2 0.0153(10) 0.0233(11) 0.0246(11) -0.0077(9) -0.0016(8) -0.0022(8)
C3 0.0197(11) 0.0346(13) 0.0176(10) -0.0107(9) -0.0026(8) -0.0047(9)
C4 0.0196(10) 0.0183(10) 0.0173(10) -0.0024(8) 0.0040(8) -0.0008(8)
C5 0.0153(10) 0.0165(10) 0.0174(10) -0.0033(8) 0.0022(7) -0.0035(8)
C6 0.0161(10) 0.0211(10) 0.0135(9) -0.0033(8) 0.0007(7) -0.0026(8)
C7 0.0207(10) 0.0183(10) 0.0149(9) -0.0054(8) 0.0003(8) -0.0048(8)
C8 0.0141(9) 0.0153(10) 0.0163(9) -0.0037(8) 0.0012(7) -0.0024(7)
C9 0.0181(10) 0.0216(11) 0.0174(10) -0.0067(8) -0.0028(8) -0.0037(8)
C10 0.0205(11) 0.0190(10) 0.0193(10) -0.0083(8) 0.0002(8) -0.0044(8)
C11 0.0140(9) 0.0182(10) 0.0135(9) -0.0042(8) -0.0003(7) -0.0013(8)
C12 0.0200(11) 0.0209(11) 0.0188(10) -0.0014(8) 0.0025(8) -0.0046(8)
C13 0.0161(10) 0.0338(13) 0.0170(10) -0.0026(9) 0.0035(8) -0.0040(9)
C14 0.0194(11) 0.0379(14) 0.0183(10) -0.0139(10) 0.0008(8) 0.0008(10)
C15 0.0256(12) 0.0235(11) 0.0229(11) -0.0109(9) -0.0035(9) -0.0021(9)
C16 0.0195(10) 0.0214(11) 0.0163(10) -0.0049(8) 0.0010(8) -0.0069(8)
C17 0.0185(10) 0.0155(10) 0.0121(9) -0.0032(7) 0.0008(7) -0.0038(8)
C18 0.0149(10) 0.0171(10) 0.0171(10) -0.0054(8) 0.0021(7) -0.0029(8)
C19 0.0145(9) 0.0167(10) 0.0178(10) -0.0055(8) -0.0022(7) -0.0003(8)
C20 0.0168(10) 0.0153(9) 0.0140(9) -0.0053(7) -0.0004(7) -0.0033(8)
C21 0.0141(10) 0.0232(11) 0.0159(10) -0.0053(8) 0.0029(7) -0.0018(8)
C22 0.0154(10) 0.0220(11) 0.0168(10) -0.0040(8) -0.0012(8) -0.0006(8)
C23 0.0216(10) 0.0165(10) 0.0150(10) -0.0048(8) 0.0015(8) -0.0009(8)
C24A 0.0319(13) 0.0178(11) 0.0308(12) -0.0044(9) -0.0058(10) -0.0068(9)
C25A 0.020(2) 0.027(3) 0.044(3) 0.008(2) -0.006(2) -0.005(2)
C26A 0.0320(19) 0.031(2) 0.047(3) 0.0020(16) 0.0006(17) -0.0157(15)
C27A 0.054(3) 0.026(2) 0.056(3) -0.0157(19) -0.006(2) -0.014(2)
C24B 0.0319(13) 0.0178(11) 0.0308(12) -0.0044(9) -0.0058(10) -0.0068(9)
C25B 0.016(5) 0.021(7) 0.058(9) 0.019(6) -0.001(5) -0.001(4)
C26B 0.0320(19) 0.031(2) 0.047(3) 0.0020(16) 0.0006(17) -0.0157(15)
C27B 0.054(7) 0.020(4) 0.053(6) -0.012(4) 0.008(5) -0.011(4)
Cl1 0.0228(3) 0.0481(4) 0.0283(3) -0.0042(3) -0.0078(2) -0.0104(3)
Cl2 0.0307(3) 0.0555(4) 0.0257(3) 0.0031(3) -0.0053(2) -0.0263(3)
Cl3 0.0355(4) 0.0519(4) 0.0218(3) -0.0051(3) 0.0012(2) -0.0114(3)
C28 0.0213(11) 0.0262(12) 0.0226(11) -0.0013(9) -0.0036(9) -0.0065(9)
Cl4 0.0307(3) 0.0399(4) 0.0251(3) -0.0075(2) 0.0039(2) -0.0126(3)
Cl5 0.0496(4) 0.0262(3) 0.0299(3) -0.0045(2) -0.0110(3) -0.0034(3)
Cl6 0.0371(3) 0.0268(3) 0.0288(3) -0.0057(2) -0.0060(2) -0.0065(2)
C29 0.0228(11) 0.0299(12) 0.0223(11) -0.0048(9) -0.0022(9) -0.0069(9)

loop_
_atom_type_symbol
_atom_type_description
_atom_type_scat_dispersion_real
_atom_type_scat_dispersion_imag
_atom_type_scat_source
C C 0.0033 0.0016 'International Tables Vol C Tables 4.2.6.8 and 6.1.1.4'
H H 0.0000 0.0000 'International Tables Vol C Tables 4.2.6.8 and 6.1.1.4'
Cl Cl 0.1484 0.1585 'International Tables Vol C Tables 4.2.6.8 and 6.1.1.4'
N N 0.0061 0.0033 'International Tables Vol C Tables 4.2.6.8 and 6.1.1.4'
O O 0.0106 0.0060 'International Tables Vol C Tables 4.2.6.8 and 6.1.1.4'

loop_
_geom_angle_atom_site_label_1
_geom_angle_atom_site_label_2
_geom_angle_atom_site_label_3
_geom_angle
_geom_angle_site_symmetry_1
_geom_angle_site_symmetry_3
C1 N1 C2 121.24(17) . .
C1 N1 C23 120.26(18) . 2_666
C23 N1 C2 116.71(17) 2_666 .
C1 N2 C3 122.67(18) . .
C1 N2 C4 120.54(18) . .
C4 N2 C3 116.70(17) . .
C2 N3 C24A 119.36(18) . .
C2 N3 C24B 119.36(18) . .
C3 N3 C2 108.05(18) . .
C3 N3 C24A 118.01(19) . .
C3 N3 C24B 118.01(19) . .
C8 N4 C11 120.36(17) . .
C8 N4 C17 120.65(17) . .
C11 N4 C17 118.96(17) . .
O1 C1 N1 121.73(19) . .
O1 C1 N2 122.03(19) . .
N2 C1 N1 116.22(18) . .
N1 C2 H2A 108.9 . .
N1 C2 H2B 108.9 . .
N3 C2 N1 113.58(18) . .
N3 C2 H2A 108.9 . .
N3 C2 H2B 108.9 . .
H2A C2 H2B 107.7 . .
N2 C3 H3A 108.9 . .
N2 C3 H3B 108.9 . .
N3 C3 N2 113.47(18) . .
N3 C3 H3A 108.9 . .
N3 C3 H3B 108.9 . .
H3A C3 H3B 107.7 . .
N2 C4 H4A 109.2 . .
N2 C4 H4B 109.2 . .
N2 C4 C5 112.05(17) . .
H4A C4 H4B 107.9 . .
C5 C4 H4A 109.2 . .
C5 C4 H4B 109.2 . .
C6 C5 C4 122.36(19) . .
C6 C5 C10 117.9(2) . .
C10 C5 C4 119.69(19) . .
C5 C6 H6 119.4 . .
C5 C6 C7 121.1(2) . .
C7 C6 H6 119.4 . .
C6 C7 H7 119.6 . .
C6 C7 C8 120.76(19) . .
C8 C7 H7 119.6 . .
C7 C8 N4 121.25(19) . .
C7 C8 C9 118.20(19) . .
C9 C8 N4 120.56(19) . .
C8 C9 H9 119.8 . .
C10 C9 C8 120.4(2) . .
C10 C9 H9 119.8 . .
C5 C10 H10 119.2 . .
C9 C10 C5 121.6(2) . .
C9 C10 H10 119.2 . .
C12 C11 N4 120.34(19) . .
C12 C11 C16 119.49(19) . .
C16 C11 N4 120.17(19) . .
C11 C12 H12 119.8 . .
C11 C12 C13 120.3(2) . .
C13 C12 H12 119.8 . .
C12 C13 H13 120.1 . .
C14 C13 C12 119.8(2) . .
C14 C13 H13 120.1 . .
C13 C14 H14 120.0 . .
C13 C14 C15 120.1(2) . .
C15 C14 H14 120.0 . .
C14 C15 H15 119.7 . .
C16 C15 C14 120.6(2) . .
C16 C15 H15 119.7 . .
C11 C16 H16 120.1 . .
C15 C16 C11 119.7(2) . .
C15 C16 H16 120.1 . .
C18 C17 N4 119.97(18) . .
C18 C17 C22 119.25(19) . .
C22 C17 N4 120.78(19) . .
C17 C18 H18 119.9 . .
C19 C18 C17 120.13(19) . .
C19 C18 H18 119.9 . .
C18 C19 H19 119.4 . .
C20 C19 C18 121.15(19) . .
C20 C19 H19 119.4 . .
C19 C20 C21 118.20(19) . .
C19 C20 C23 121.44(19) . .
C21 C20 C23 120.34(19) . .
C20 C21 H21 119.4 . .
C22 C21 C20 121.12(19) . .
C22 C21 H21 119.4 . .
C17 C22 H22 119.9 . .
C21 C22 C17 120.1(2) . .
C21 C22 H22 119.9 . .
N1 C23 C20 112.91(17) 2_666 .
N1 C23 H23A 109.0 2_666 .
N1 C23 H23B 109.0 2_666 .
C20 C23 H23A 109.0 . .
C20 C23 H23B 109.0 . .
H23A C23 H23B 107.8 . .
N3 C24A C25A 115.3(3) . .
N3 C24A C26A 107.6(2) . .
N3 C24A C27A 107.4(2) . .
C25A C24A C26A 107.5(3) . .
C25A C24A C27A 113.2(4) . .
C27A C24A C26A 105.1(3) . .
C24A C25A H25A 109.5 . .
C24A C25A H25B 109.5 . .
C24A C25A H25C 109.5 . .
H25A C25A H25B 109.5 . .
H25A C25A H25C 109.5 . .
H25B C25A H25C 109.5 . .
C24A C26A H26A 109.5 . .
C24A C26A H26B 109.5 . .
C24A C26A H26C 109.5 . .
H26A C26A H26B 109.5 . .
H26A C26A H26C 109.5 . .
H26B C26A H26C 109.5 . .
C24A C27A H27A 109.5 . .
C24A C27A H27B 109.5 . .
C24A C27A H27C 109.5 . .
H27A C27A H27B 109.5 . .
H27A C27A H27C 109.5 . .
H27B C27A H27C 109.5 . .
N3 C24B C25B 113.2(6) . .
N3 C24B C26B 110.6(4) . .
N3 C24B C27B 105.0(4) . .
C25B C24B C27B 103.4(7) . .
C26B C24B C25B 114.7(7) . .
C26B C24B C27B 109.1(6) . .
C24B C25B H25D 109.5 . .
C24B C25B H25E 109.5 . .
C24B C25B H25F 109.5 . .
H25D C25B H25E 109.5 . .
H25D C25B H25F 109.5 . .
H25E C25B H25F 109.5 . .
C24B C26B H26D 109.5 . .
C24B C26B H26E 109.5 . .
C24B C26B H26F 109.5 . .
H26D C26B H26E 109.5 . .
H26D C26B H26F 109.5 . .
H26E C26B H26F 109.5 . .
C24B C27B H27D 109.5 . .
C24B C27B H27E 109.5 . .
C24B C27B H27F 109.5 . .
H27D C27B H27E 109.5 . .
H27D C27B H27F 109.5 . .
H27E C27B H27F 109.5 . .
Cl1 C28 Cl2 111.12(13) . .
Cl1 C28 Cl3 110.45(13) . .
Cl1 C28 H28 108.4 . .
Cl2 C28 Cl3 109.93(13) . .
Cl2 C28 H28 108.4 . .
Cl3 C28 H28 108.4 . .
Cl4 C29 Cl5 110.59(14) . .
Cl4 C29 H29 108.5 . .
Cl5 C29 H29 108.5 . .
Cl6 C29 Cl4 109.50(13) . .
Cl6 C29 Cl5 111.05(13) . .
Cl6 C29 H29 108.5 . .

loop_
_geom_bond_atom_site_label_1
_geom_bond_atom_site_label_2
_geom_bond_distance
_geom_bond_site_symmetry_2
O1 C1 1.242(3) .
N1 C1 1.361(3) .
N1 C2 1.468(3) .
N1 C23 1.459(3) 2_666
N2 C1 1.358(3) .
N2 C3 1.478(3) .
N2 C4 1.460(3) .
N3 C2 1.431(3) .
N3 C3 1.431(3) .
N3 C24A 1.493(3) .
N3 C24B 1.493(3) .
N4 C8 1.409(3) .
N4 C11 1.421(3) .
N4 C17 1.422(3) .
C2 H2A 0.9900 .
C2 H2B 0.9900 .
C3 H3A 0.9900 .
C3 H3B 0.9900 .
C4 H4A 0.9900 .
C4 H4B 0.9900 .
C4 C5 1.512(3) .
C5 C6 1.386(3) .
C5 C10 1.394(3) .
C6 H6 0.9500 .
C6 C7 1.388(3) .
C7 H7 0.9500 .
C7 C8 1.394(3) .
C8 C9 1.398(3) .
C9 H9 0.9500 .
C9 C10 1.379(3) .
C10 H10 0.9500 .
C11 C12 1.391(3) .
C11 C16 1.392(3) .
C12 H12 0.9500 .
C12 C13 1.395(3) .
C13 H13 0.9500 .
C13 C14 1.376(4) .
C14 H14 0.9500 .
C14 C15 1.387(3) .
C15 H15 0.9500 .
C15 C16 1.385(3) .
C16 H16 0.9500 .
C17 C18 1.391(3) .
C17 C22 1.393(3) .
C18 H18 0.9500 .
C18 C19 1.390(3) .
C19 H19 0.9500 .
C19 C20 1.389(3) .
C20 C21 1.396(3) .
C20 C23 1.510(3) .
C21 H21 0.9500 .
C21 C22 1.386(3) .
C22 H22 0.9500 .
C23 H23A 0.9900 .
C23 H23B 0.9900 .
C24A C25A 1.527(3) .
C24A C26A 1.555(3) .
C24A C27A 1.531(3) .
C25A H25A 0.9800 .
C25A H25B 0.9800 .
C25A H25C 0.9800 .
C26A H26A 0.9800 .
C26A H26B 0.9800 .
C26A H26C 0.9800 .
C27A H27A 0.9800 .
C27A H27B 0.9800 .
C27A H27C 0.9800 .
C24B C25B 1.533(4) .
C24B C26B 1.517(4) .
C24B C27B 1.547(4) .
C25B H25D 0.9800 .
C25B H25E 0.9800 .
C25B H25F 0.9800 .
C26B H26D 0.9800 .
C26B H26E 0.9800 .
C26B H26F 0.9800 .
C27B H27D 0.9800 .
C27B H27E 0.9800 .
C27B H27F 0.9800 .
Cl1 C28 1.751(2) .
Cl2 C28 1.753(2) .
Cl3 C28 1.759(2) .
C28 H28 1.0000 .
Cl4 C29 1.766(2) .
Cl5 C29 1.770(3) .
Cl6 C29 1.749(3) .
C29 H29 1.0000 .

loop_
_geom_torsion_atom_site_label_1
_geom_torsion_atom_site_label_2
_geom_torsion_atom_site_label_3
_geom_torsion_atom_site_label_4
_geom_torsion
_geom_torsion_site_symmetry_1
_geom_torsion_site_symmetry_4
N2 C4 C5 C6 107.0(2) . .
N2 C4 C5 C10 -70.4(3) . .
N4 C8 C9 C10 -177.8(2) . .
N4 C11 C12 C13 -179.1(2) . .
N4 C11 C16 C15 -179.4(2) . .
N4 C17 C18 C19 -177.95(19) . .
N4 C17 C22 C21 179.1(2) . .
C1 N1 C2 N3 33.1(3) . .
C1 N2 C3 N3 -25.8(3) . .
C1 N2 C4 C5 104.0(2) . .
C2 N1 C1 O1 176.90(19) . .
C2 N1 C1 N2 -4.7(3) . .
C2 N3 C3 N2 50.8(2) . .
C2 N3 C24A C25A -82.4(4) . .
C2 N3 C24A C26A 37.6(3) . .
C2 N3 C24A C27A 150.3(3) . .
C2 N3 C24B C25B -59.0(6) . .
C2 N3 C24B C26B 71.3(6) . .
C2 N3 C24B C27B -171.1(5) . .
C3 N2 C1 O1 179.5(2) . .
C3 N2 C1 N1 1.2(3) . .
C3 N2 C4 C5 -79.4(2) . .
C3 N3 C2 N1 -54.7(2) . .
C3 N3 C24A C25A 52.2(4) . .
C3 N3 C24A C26A 172.2(2) . .
C3 N3 C24A C27A -75.1(3) . .
C3 N3 C24B C25B 75.6(6) . .
C3 N3 C24B C26B -154.1(5) . .
C3 N3 C24B C27B -36.5(5) . .
C4 N2 C1 O1 -4.1(3) . .
C4 N2 C1 N1 177.55(18) . .
C4 N2 C3 N3 157.72(19) . .
C4 C5 C6 C7 -176.4(2) . .
C4 C5 C10 C9 177.9(2) . .
C5 C6 C7 C8 -1.0(3) . .
C6 C5 C10 C9 0.3(3) . .
C6 C7 C8 N4 179.18(19) . .
C6 C7 C8 C9 -0.6(3) . .
C7 C8 C9 C10 2.0(3) . .
C8 N4 C11 C12 42.9(3) . .
C8 N4 C11 C16 -136.9(2) . .
C8 N4 C17 C18 -141.7(2) . .
C8 N4 C17 C22 39.0(3) . .
C8 C9 C10 C5 -1.9(3) . .
C10 C5 C6 C7 1.1(3) . .
C11 N4 C8 C7 30.7(3) . .
C11 N4 C8 C9 -149.6(2) . .
C11 N4 C17 C18 40.4(3) . .
C11 N4 C17 C22 -138.9(2) . .
C11 C12 C13 C14 -1.4(3) . .
C12 C11 C16 C15 0.8(3) . .
C12 C13 C14 C15 0.6(3) . .
C13 C14 C15 C16 0.9(4) . .
C14 C15 C16 C11 -1.6(3) . .
C16 C11 C12 C13 0.6(3) . .
C17 N4 C8 C7 -147.2(2) . .
C17 N4 C8 C9 32.6(3) . .
C17 N4 C11 C12 -139.2(2) . .
C17 N4 C11 C16 41.1(3) . .
C17 C18 C19 C20 -1.3(3) . .
C18 C17 C22 C21 -0.1(3) . .
C18 C19 C20 C21 0.0(3) . .
C18 C19 C20 C23 178.19(19) . .
C19 C20 C21 C22 1.2(3) . .
C19 C20 C23 N1 122.0(2) . 2_666
C20 C21 C22 C17 -1.1(3) . .
C21 C20 C23 N1 -59.8(3) . 2_666
C22 C17 C18 C19 1.3(3) . .
C23 N1 C1 O1 12.6(3) 2_666 .
C23 N1 C1 N2 -169.00(18) 2_666 .
C23 N1 C2 N3 -162.12(18) 2_666 .
C23 C20 C21 C22 -177.0(2) . .
C24A N3 C2 N1 83.9(2) . .
C24A N3 C3 N2 -88.4(2) . .
C24B N3 C2 N1 83.9(2) . .
C24B N3 C3 N2 -88.4(2) . .
